data_1534058
loop_
_publ_author_name
'Liu, F.S.'
'Liang, J.K.'
'Liu, Q.L.'
'Yang, L.T.'
'Rao, G.H.'
'Song, G.B.'
'Luo, J.'

_publ_section_title
;
 A systematic study on crystal structure and magnetic properties of Ln3 Ga
 O6 (Ln = Nd, Sm, Eu, Gd, Tb, Dy, Ho and Er)
;
_journal_name_full 'Journal of Solid State Chemistry'
_journal_page_first 1796
_journal_page_last 1802
_journal_volume 177
_journal_year 2004
_chemical_formula_sum 'Ga O6 Tb3'
_chemical_name_systematic 'Tb3 (Ga O4) O2'
_space_group_IT_number 36
_symmetry_space_group_name_Hall 'C 2c -2'
_symmetry_space_group_name_H-M 'C m c 21'
_cell_angle_alpha 90
_cell_angle_beta 90
_cell_angle_gamma 90
_cell_formula_units_Z 4
_cell_length_a 8.9344
_cell_length_b 11.2153
_cell_length_c 5.4447
_cell_volume 545.570
_citation_journal_id_ASTM JSSCBI
_cod_data_source_file Liu_JSSCBI_2004_1718.cif
_cod_data_source_block Ga1O6Tb3
_cod_original_cell_volume 545.5696
_cod_original_formula_sum 'Ga1 O6 Tb3'
_cod_database_code 1534058

loop_
_symmetry_equiv_pos_as_xyz
x,y,z
-x,-y,z+1/2
-x,y,z
x,-y,z+1/2
x+1/2,y+1/2,z
-x+1/2,-y+1/2,z+1/2
-x+1/2,y+1/2,z
x+1/2,-y+1/2,z+1/2

loop_
_atom_site_label
_atom_site_type_symbol
_atom_site_fract_x
_atom_site_fract_y
_atom_site_fract_z
_atom_site_occupancy
_atom_site_U_iso_or_equiv
O4 O-2 0 0.216 0.673 1 0.0
Tb2 Tb+3 0 0.39671 0.42156 1 0.0
Tb1 Tb+3 0.19314 0.10559 0.46649 1 0.0
O2 O-2 0.3381 0.0173 0.2 1 0.0
O3 O-2 0 0.05 0.125 1 0.0
O1 O-2 0.1576 0.263 0.181 1 0.0
Ga1 Ga+3 0 0.19351 0 1 0.0
